data_2202659
loop_
_publ_author_name
'Yang, De-Suo'
'Li, Yi-Zhi'
'Wu, Long-Min'

_publ_section_title
;
 (2,4-Dinitrophenyl)(1-nitrohexyl)diazene
;
_journal_issue 12
_journal_name_full 'Acta Crystallographica Section E'
_journal_page_first o1956
_journal_page_last o1957
_journal_paper_doi 10.1107/S1600536803025728
_journal_volume 59
_journal_year 2003
_chemical_formula_iupac 'C12 H13 N5 O6'
_chemical_formula_moiety 'C12 H13 N5 O6'
_chemical_formula_sum 'C12 H13 N5 O6'
_chemical_formula_weight 323.27
_chemical_name_systematic
;
(2,4-Dinitrophenyl)(1-nitrohexyl)diazene
;
_space_group_IT_number 14
_symmetry_cell_setting monoclinic
_symmetry_space_group_name_Hall '-P 2ybc'
_symmetry_space_group_name_H-M 'P 1 21/c 1'
_atom_sites_solution_hydrogens geom
_atom_sites_solution_primary direct
_atom_sites_solution_secondary difmap
_cell_angle_alpha 90.00
_cell_angle_beta 98.500(10)
_cell_angle_gamma 90.00
_cell_formula_units_Z 4
_cell_length_a 11.282(2)
_cell_length_b 13.033(2)
_cell_length_c 10.1620(10)
_cell_measurement_reflns_used 25
_cell_measurement_temperature 293(2)
_cell_measurement_theta_max 25.5
_cell_measurement_theta_min 1.83
_cell_volume 1477.8(4)
_computing_cell_refinement XSCANS
_computing_data_collection 'XSCANS (Bruker, 1997)'
_computing_data_reduction 'SHELXTL (Bruker, 1997)'
_computing_molecular_graphics SHELXTL
_computing_publication_material SHELXTL
_computing_structure_refinement SHELXTL
_computing_structure_solution SHELXTL
_diffrn_ambient_temperature 293(2)
_diffrn_measured_fraction_theta_full 1.000
_diffrn_measured_fraction_theta_max 1.000
_diffrn_measurement_device_type 'Bruker P4'
_diffrn_measurement_method '\w scans'
_diffrn_radiation_monochromator graphite
_diffrn_radiation_source 'sealed tube'
_diffrn_radiation_type MoK\a
_diffrn_radiation_wavelength 0.71073
_diffrn_reflns_av_R_equivalents 0.0113
_diffrn_reflns_av_sigmaI/netI 0.0232
_diffrn_reflns_limit_h_max 13
_diffrn_reflns_limit_h_min -13
_diffrn_reflns_limit_k_max 15
_diffrn_reflns_limit_k_min 0
_diffrn_reflns_limit_l_max 12
_diffrn_reflns_limit_l_min 0
_diffrn_reflns_number 2748
_diffrn_reflns_theta_full 25.49
_diffrn_reflns_theta_max 25.49
_diffrn_reflns_theta_min 1.83
_diffrn_standards_decay_% 0.01
_diffrn_standards_interval_count 97
_diffrn_standards_number 3
_exptl_absorpt_coefficient_mu 0.119
_exptl_absorpt_correction_type none
_exptl_crystal_colour colorless
_exptl_crystal_density_diffrn 1.453
_exptl_crystal_density_method 'not measured'
_exptl_crystal_description block
_exptl_crystal_F_000 672
_exptl_crystal_size_max 0.3
_exptl_crystal_size_mid 0.2
_exptl_crystal_size_min 0.2
_refine_diff_density_max 0.534
_refine_diff_density_min -0.593
_refine_ls_extinction_method none
_refine_ls_goodness_of_fit_ref 1.058
_refine_ls_hydrogen_treatment constr
_refine_ls_matrix_type full
_refine_ls_number_parameters 239
_refine_ls_number_reflns 2748
_refine_ls_number_restraints 0
_refine_ls_restrained_S_all 1.058
_refine_ls_R_factor_all 0.0636
_refine_ls_R_factor_gt 0.0487
_refine_ls_shift/su_max 0.000
_refine_ls_shift/su_mean 0.000
_refine_ls_structure_factor_coef Fsqd
_refine_ls_weighting_details 'calc w = 1/[\s^2^(Fo^2^)+(0.05P)^2^+0.66P] where P = (Fo^2^+2Fc^2^)/3'
_refine_ls_weighting_scheme calc
_refine_ls_wR_factor_gt 0.1271
_refine_ls_wR_factor_ref 0.1299
_reflns_number_gt 1811
_reflns_number_total 2748
_reflns_threshold_expression I>2\s(I)
_cod_data_source_file hb6002.cif
_cod_data_source_block I
_cod_original_sg_symbol_H-M 'P 21/c'
_cod_database_code 2202659
_cod_database_fobs_code 2202659

loop_
_symmetry_equiv_pos_as_xyz
'x, y, z'
'-x, y+1/2, -z+1/2'
'-x, -y, -z'
'x, -y-1/2, z-1/2'

loop_
_atom_site_label
_atom_site_fract_x
_atom_site_fract_y
_atom_site_fract_z
_atom_site_U_iso_or_equiv
_atom_site_adp_type
_atom_site_calc_flag
_atom_site_refinement_flags
_atom_site_occupancy
_atom_site_disorder_assembly
_atom_site_disorder_group
_atom_site_type_symbol
O1 0.87669(17) 0.54489(16) 0.68623(19) 0.0586(5) Uani d . 1 . . O
O2 0.99002(17) 0.43034(16) 0.61948(18) 0.0546(5) Uani d . 1 . . O
O3 0.8410(3) 0.2309(3) 0.2173(4) 0.0559(9) Uani d P 0.57 A 1 O
O4 0.6653(12) 0.2008(12) 0.2082(15) 0.073(3) Uani d P 0.57 A 1 O
O5 0.44840(17) 0.38398(16) -0.11070(19) 0.0586(5) Uani d . 1 . . O
O6 0.42954(17) 0.23316(16) -0.03275(19) 0.0577(5) Uani d . 1 . . O
N1 0.8956(2) 0.47701(18) 0.6106(2) 0.0461(5) Uani d . 1 . . N
N2 0.7499(3) 0.2595(2) 0.2345(3) 0.0591(7) Uani d . 1 . . N
N3 0.53801(19) 0.37311(16) 0.18282(19) 0.0422(5) Uani d . 1 A . N
N4 0.43320(19) 0.39521(16) 0.1931(2) 0.0435(5) Uani d . 1 . . N
N5 0.4121(2) 0.3253(2) -0.0332(2) 0.0511(6) Uani d . 1 . . N
C1 0.7287(2) 0.3460(2) 0.3192(2) 0.0468(7) Uani d . 1 A . C
C2 0.8196(2) 0.3708(2) 0.4202(2) 0.0473(6) Uani d . 1 . . C
H2 0.8914 0.3346 0.4327 0.057(8) Uiso d R 1 A . H
C3 0.7997(2) 0.45060(19) 0.5016(2) 0.0387(6) Uani d . 1 A . C
C4 0.6952(2) 0.5062(2) 0.4842(2) 0.0429(6) Uani d . 1 . . C
H4 0.6841 0.5596 0.5418 0.047(7) Uiso d R 1 A . H
C5 0.6069(2) 0.48164(19) 0.3802(2) 0.0423(6) Uani d . 1 A . C
H5 0.5369 0.5202 0.3657 0.047(7) Uiso d R 1 . . H
C6 0.6217(2) 0.39975(18) 0.2974(2) 0.0388(6) Uani d . 1 . . C
C7 0.3451(2) 0.37087(19) 0.0750(2) 0.0399(6) Uani d . 1 . . C
C8 0.2587(2) 0.2917(2) 0.1167(3) 0.0507(7) Uani d . 1 . . C
H8A 0.2293 0.3152 0.1965 0.051(7) Uiso d R 1 . . H
H8B 0.3012 0.2277 0.1375 0.064(9) Uiso d R 1 . . H
C9 0.1530(3) 0.2728(2) 0.0077(3) 0.0566(8) Uani d . 1 . . C
H9A 0.1810 0.2401 -0.0678 0.079(10) Uiso d R 1 . . H
H9B 0.0967 0.2266 0.0408 0.088(11) Uiso d R 1 . . H
C10 0.0898(3) 0.3727(2) -0.0369(3) 0.0581(8) Uani d . 1 . . C
H10A 0.0249 0.3589 -0.1085 0.081(10) Uiso d R 1 . . H
H10B 0.0556 0.4023 0.0366 0.085(11) Uiso d R 1 . . H
C11 0.1763(3) 0.4485(2) -0.0842(3) 0.0552(7) Uani d . 1 . . C
H11A 0.1347 0.5123 -0.1094 0.082(11) Uiso d R 1 . . H
H11B 0.2058 0.4212 -0.1620 0.070(9) Uiso d R 1 . . H
C12 0.2819(2) 0.4694(2) 0.0255(3) 0.0505(7) Uani d . 1 . . C
H12A 0.3386 0.5146 -0.0086 0.059(8) Uiso d R 1 . . H
H12B 0.2531 0.5038 0.0992 0.060(8) Uiso d R 1 . . H
O3' 0.8133(4) 0.2856(4) 0.1471(5) 0.0581(12) Uani d P 0.43 A 2 O
O4' 0.7004(15) 0.1817(16) 0.2363(19) 0.062(3) Uani d P 0.43 A 2 O

loop_
_atom_site_aniso_label
_atom_site_aniso_U_11
_atom_site_aniso_U_22
_atom_site_aniso_U_33
_atom_site_aniso_U_12
_atom_site_aniso_U_13
_atom_site_aniso_U_23
O1 0.0580(12) 0.0674(14) 0.0478(11) -0.0060(10) -0.0010(9) -0.0153(10)
O2 0.0495(11) 0.0661(13) 0.0459(11) -0.0052(10) -0.0003(9) -0.0070(9)
O3 0.051(2) 0.068(3) 0.047(2) -0.0044(19) -0.0003(18) -0.009(2)
O4 0.096(9) 0.054(5) 0.068(7) -0.006(5) 0.015(5) -0.014(4)
O5 0.0598(12) 0.0709(14) 0.0455(11) -0.0130(11) 0.0091(9) -0.0041(10)
O6 0.0594(12) 0.0608(14) 0.0532(12) -0.0099(10) 0.0096(9) -0.0140(10)
N1 0.0474(13) 0.0526(14) 0.0366(12) -0.0018(11) 0.0003(10) 0.0007(11)
N2 0.0592(18) 0.0646(19) 0.0507(16) -0.0023(16) -0.0013(13) -0.0152(14)
N3 0.0447(12) 0.0431(12) 0.0380(12) -0.0026(10) 0.0031(9) -0.0019(10)
N4 0.0444(13) 0.0466(13) 0.0376(12) -0.0009(10) 0.0001(9) -0.0011(10)
N5 0.0505(14) 0.0602(16) 0.0417(13) -0.0116(12) 0.0038(10) -0.0084(12)
C1 0.0532(16) 0.0463(15) 0.0395(14) 0.0128(13) 0.0020(12) -0.0077(12)
C2 0.0466(15) 0.0524(16) 0.0410(14) 0.0146(13) 0.0000(12) -0.0036(13)
C3 0.0398(13) 0.0437(14) 0.0319(12) -0.0010(11) 0.0030(11) 0.0024(11)
C4 0.0444(14) 0.0421(15) 0.0423(14) 0.0017(12) 0.0064(12) -0.0064(12)
C5 0.0381(14) 0.0421(14) 0.0466(15) 0.0047(12) 0.0060(12) -0.0026(12)
C6 0.0416(13) 0.0410(14) 0.0333(13) -0.0023(11) 0.0035(10) 0.0005(11)
C7 0.0419(14) 0.0447(14) 0.0326(12) -0.0055(11) 0.0042(10) -0.0031(11)
C8 0.0550(16) 0.0511(16) 0.0469(16) -0.0107(14) 0.0104(13) 0.0031(13)
C9 0.0535(17) 0.065(2) 0.0504(17) -0.0165(15) 0.0038(14) -0.0076(15)
C10 0.0503(16) 0.073(2) 0.0491(17) -0.0128(15) 0.0001(14) -0.0060(15)
C11 0.0517(16) 0.065(2) 0.0471(16) -0.0089(15) 0.0000(13) -0.0024(14)
C12 0.0510(16) 0.0478(16) 0.0505(16) -0.0025(13) 0.0003(13) 0.0049(13)
O3' 0.050(3) 0.073(3) 0.049(3) -0.013(3) 0.000(2) -0.006(3)
O4' 0.064(7) 0.068(9) 0.054(6) -0.014(5) 0.008(5) -0.007(5)

loop_
_atom_type_symbol
_atom_type_description
_atom_type_scat_dispersion_real
_atom_type_scat_dispersion_imag
_atom_type_scat_source
C C 0.0033 0.0016 'International Tables Vol C Tables 4.2.6.8 and 6.1.1.4'
H H 0.0000 0.0000 'International Tables Vol C Tables 4.2.6.8 and 6.1.1.4'
N N 0.0061 0.0033 'International Tables Vol C Tables 4.2.6.8 and 6.1.1.4'
O O 0.0106 0.0060 'International Tables Vol C Tables 4.2.6.8 and 6.1.1.4'

loop_
_geom_angle_atom_site_label_1
_geom_angle_atom_site_label_2
_geom_angle_atom_site_label_3
_geom_angle
O1 N1 O2 123.5(2)
O1 N1 C3 118.0(2)
O2 N1 C3 118.5(2)
O3 N2 O4' 99.6(9)
O3 N2 O4 117.4(7)
O3 N2 O3' 50.2(3)
O4' N2 O3' 124.7(11)
O4 N2 O3' 121.3(8)
O3 N2 C1 125.2(3)
O4' N2 C1 123.0(11)
O4 N2 C1 114.9(8)
O3' N2 C1 111.4(3)
N4 N3 C6 113.6(2)
N3 N4 C7 114.8(2)
O5 N5 O6 123.8(2)
O5 N5 C7 118.0(2)
O6 N5 C7 118.2(2)
C2 C1 C6 122.4(2)
C2 C1 N2 116.9(2)
C6 C1 N2 120.7(2)
C3 C2 C1 117.3(2)
C3 C2 H2 121.4
C1 C2 H2 121.3
C2 C3 C4 122.6(2)
C2 C3 N1 117.7(2)
C4 C3 N1 119.7(2)
C3 C4 C5 119.1(2)
C3 C4 H4 120.5
C5 C4 H4 120.5
C4 C5 C6 120.4(2)
C4 C5 H5 119.8
C6 C5 H5 119.8
C5 C6 C1 118.2(2)
C5 C6 N3 123.9(2)
C1 C6 N3 117.6(2)
N4 C7 C12 108.4(2)
N4 C7 C8 107.57(19)
C12 C7 C8 112.1(2)
N4 C7 N5 108.69(19)
C12 C7 N5 110.2(2)
C8 C7 N5 109.8(2)
C7 C8 C9 111.9(2)
C7 C8 H8A 109.3
C9 C8 H8A 109.3
C7 C8 H8B 109.1
C9 C8 H8B 109.1
H8A C8 H8B 108.0
C10 C9 C8 111.1(2)
C10 C9 H9A 109.4
C8 C9 H9A 109.5
C10 C9 H9B 109.4
C8 C9 H9B 109.3
H9A C9 H9B 108.0
C11 C10 C9 110.9(2)
C11 C10 H10A 109.5
C9 C10 H10A 109.5
C11 C10 H10B 109.4
C9 C10 H10B 109.4
H10A C10 H10B 108.0
C10 C11 C12 110.7(2)
C10 C11 H11A 109.5
C12 C11 H11A 109.5
C10 C11 H11B 109.5
C12 C11 H11B 109.5
H11A C11 H11B 108.1
C7 C12 C11 111.6(2)
C7 C12 H12A 109.3
C11 C12 H12A 109.3
C7 C12 H12B 109.3
C11 C12 H12B 109.3
H12A C12 H12B 108.0

loop_
_geom_bond_atom_site_label_1
_geom_bond_atom_site_label_2
_geom_bond_site_symmetry_2
_geom_bond_distance
_geom_bond_publ_flag
O1 N1 . 1.211(3) ?
O2 N1 . 1.218(3) ?
O3 N2 . 1.131(4) ?
O4 N2 . 1.222(17) ?
O5 N5 . 1.211(3) ?
O6 N5 . 1.217(3) ?
N1 C3 . 1.471(3) ?
N2 O4' . 1.16(2) ?
N2 O3' . 1.267(6) ?
N2 C1 . 1.460(3) ?
N3 N4 . 1.236(3) ?
N3 C6 . 1.429(3) ?
N4 C7 . 1.474(3) ?
N5 C7 . 1.543(3) ?
C1 C2 . 1.378(3) ?
C1 C6 . 1.385(3) ?
C2 C3 . 1.368(3) ?
C2 H2 . 0.9297 ?
C3 C4 . 1.373(3) ?
C4 C5 . 1.378(3) ?
C4 H4 . 0.9297 ?
C5 C6 . 1.385(3) ?
C5 H5 . 0.9294 ?
C7 C12 . 1.518(4) ?
C7 C8 . 1.521(3) ?
C8 C9 . 1.523(4) ?
C8 H8A . 0.9699 ?
C8 H8B . 0.9701 ?
C9 C10 . 1.522(4) ?
C9 H9A . 0.9699 ?
C9 H9B . 0.9700 ?
C10 C11 . 1.515(4) ?
C10 H10A . 0.9697 ?
C10 H10B . 0.9699 ?
C11 C12 . 1.531(4) ?
C11 H11A . 0.9704 ?
C11 H11B . 0.9696 ?
C12 H12A . 0.9698 ?
C12 H12B . 0.9701 ?

loop_
_geom_hbond_atom_site_label_D
_geom_hbond_atom_site_label_H
_geom_hbond_atom_site_label_A
_geom_hbond_site_symmetry_A
_geom_hbond_distance_DH
_geom_hbond_distance_HA
_geom_hbond_distance_DA
_geom_hbond_angle_DHA
_geom_hbond_publ_flag
C8 H8A O1 3_666 0.97 2.57 3.433(4) 148 yes
C9 H9B O2 4_465 0.97 2.56 3.506(4) 165 yes
C4 H4 O6 2_655 0.93 2.60 3.344(3) 138 yes
